data_7232612
loop_
_publ_author_name
'Wu, Yingying'
'Li, Xuefei'
'Liu, Ying'
'Xiao, Ge'
'Huang, Yijiao'
'Li, Yamin'
'Dang, Dongbin'
'Bai, Yan'

_publ_section_title
;
 Three novel polyoxometalate-based inorganic--organic hybrid materials
 based on 2,6-bis(1,2,4-triazol-1-yl)pyridine
;
_journal_issue 21
_journal_name_full 'RSC Advances'
_journal_page_first 11932
_journal_paper_doi 10.1039/C9RA01451A
_journal_volume 9
_journal_year 2019
_chemical_formula_sum 'C54 H66 Cd3 N42 O92 P2 W24'
_chemical_formula_weight 7587.02
_chemical_name_systematic
; 
 ? 
;
_space_group_IT_number 206
_symmetry_cell_setting cubic
_symmetry_space_group_name_Hall '-I 2b 2c 3'
_symmetry_space_group_name_H-M 'I a -3'
_atom_sites_solution_hydrogens geom
_atom_sites_solution_primary direct
_atom_sites_solution_secondary difmap
_audit_creation_method SHELXL-97
_audit_update_record
;
2019-02-01 deposited with the CCDC.    2019-04-01 downloaded from the CCDC.
;
_cell_angle_alpha 90.00
_cell_angle_beta 90.00
_cell_angle_gamma 90.00
_cell_formula_units_Z 8
_cell_length_a 30.375(4)
_cell_length_b 30.375(4)
_cell_length_c 30.375(4)
_cell_measurement_reflns_used 4114
_cell_measurement_temperature 293(2)
_cell_measurement_theta_max 24.990
_cell_measurement_theta_min 0.997
_cell_volume 28025(6)
_computing_structure_refinement 'SHELXL-97 (Sheldrick, 2008)'
_computing_structure_solution 'SHELXS-97 (Sheldrick, 2008)'
_diffrn_ambient_temperature 293(2)
_diffrn_measured_fraction_theta_full 0.997
_diffrn_measured_fraction_theta_max 0.997
_diffrn_measurement_device_type 'Bruker Apex-II CCD detector diffractometer'
_diffrn_radiation_monochromator graphite
_diffrn_radiation_source 'fine-focus sealed tube'
_diffrn_radiation_type MoK\a
_diffrn_radiation_wavelength 0.71073
_diffrn_reflns_av_R_equivalents 0.0675
_diffrn_reflns_av_sigmaI/netI 0.0204
_diffrn_reflns_limit_h_max 34
_diffrn_reflns_limit_h_min -36
_diffrn_reflns_limit_k_max 36
_diffrn_reflns_limit_k_min -36
_diffrn_reflns_limit_l_max 35
_diffrn_reflns_limit_l_min -36
_diffrn_reflns_number 79754
_diffrn_reflns_theta_full 24.99
_diffrn_reflns_theta_max 24.99
_diffrn_reflns_theta_min 2.51
_exptl_absorpt_coefficient_mu 20.188
_exptl_absorpt_correction_T_max 0.025
_exptl_absorpt_correction_T_min 0.018
_exptl_absorpt_correction_type empirical
_exptl_crystal_colour 'light yellow'
_exptl_crystal_density_diffrn 3.591
_exptl_crystal_density_method 'not measured'
_exptl_crystal_description block
_exptl_crystal_F_000 26864
_exptl_crystal_size_max 0.2
_exptl_crystal_size_mid 0.2
_exptl_crystal_size_min 0.2
_refine_diff_density_max 4.667
_refine_diff_density_min -3.057
_refine_diff_density_rms 0.324
_refine_ls_extinction_method none
_refine_ls_goodness_of_fit_ref 1.232
_refine_ls_hydrogen_treatment mixed
_refine_ls_matrix_type full
_refine_ls_number_parameters 310
_refine_ls_number_reflns 4114
_refine_ls_number_restraints 2
_refine_ls_restrained_S_all 1.231
_refine_ls_R_factor_all 0.0920
_refine_ls_R_factor_gt 0.0920
_refine_ls_shift/su_max 0.002
_refine_ls_shift/su_mean 0.000
_refine_ls_structure_factor_coef Fsqd
_refine_ls_weighting_details 'calc w=1/[\s^2^(Fo^2^)+(0.0328P)^2^+5173.3159P] where P=(Fo^2^+2Fc^2^)/3'
_refine_ls_weighting_scheme calc
_refine_ls_wR_factor_gt 0.1887
_refine_ls_wR_factor_ref 0.1887
_reflns_number_gt 4113
_reflns_number_total 4114
_reflns_threshold_expression >2sigma(I)
_cod_data_source_file c9ra01451a2.cif
_cod_data_source_block l_CCDC1
_cod_depositor_comments
;
The following automatic conversions were performed:

'_symmetry_cell_setting' value 'Cubic' changed to 'cubic' according
to
/home/data/users/saulius/crontab/automatic-downloads/rss-feeds/RSC/lib/dictionaries/cif_core.dic
dictionary named 'cif_core.dic' version 2.4.2 from 2011-04-26.

Automatic conversion script
Id: cif_fix_values 4973 2017-02-22 13:04:09Z antanas 
;
_cod_original_cell_volume 28026(6)
_cod_original_sg_symbol_H-M Ia-3
_cod_database_code 7232612

loop_
_symmetry_equiv_pos_as_xyz
'x, y, z'
'-x+1/2, -y, z+1/2'
'-x, y+1/2, -z+1/2'
'x+1/2, -y+1/2, -z'
'z, x, y'
'z+1/2, -x+1/2, -y'
'-z+1/2, -x, y+1/2'
'-z, x+1/2, -y+1/2'
'y, z, x'
'-y, z+1/2, -x+1/2'
'y+1/2, -z+1/2, -x'
'-y+1/2, -z, x+1/2'
'x+1/2, y+1/2, z+1/2'
'-x+1, -y+1/2, z+1'
'-x+1/2, y+1, -z+1'
'x+1, -y+1, -z+1/2'
'z+1/2, x+1/2, y+1/2'
'z+1, -x+1, -y+1/2'
'-z+1, -x+1/2, y+1'
'-z+1/2, x+1, -y+1'
'y+1/2, z+1/2, x+1/2'
'-y+1/2, z+1, -x+1'
'y+1, -z+1, -x+1/2'
'-y+1, -z+1/2, x+1'
'-x, -y, -z'
'x-1/2, y, -z-1/2'
'x, -y-1/2, z-1/2'
'-x-1/2, y-1/2, z'
'-z, -x, -y'
'-z-1/2, x-1/2, y'
'z-1/2, x, -y-1/2'
'z, -x-1/2, y-1/2'
'-y, -z, -x'
'y, -z-1/2, x-1/2'
'-y-1/2, z-1/2, x'
'y-1/2, z, -x-1/2'
'-x+1/2, -y+1/2, -z+1/2'
'x, y+1/2, -z'
'x+1/2, -y, z'
'-x, y, z+1/2'
'-z+1/2, -x+1/2, -y+1/2'
'-z, x, y+1/2'
'z, x+1/2, -y'
'z+1/2, -x, y'
'-y+1/2, -z+1/2, -x+1/2'
'y+1/2, -z, x'
'-y, z, x+1/2'
'y, z+1/2, -x'

loop_
_atom_site_label
_atom_site_type_symbol
_atom_site_fract_x
_atom_site_fract_y
_atom_site_fract_z
_atom_site_U_iso_or_equiv
_atom_site_adp_type
_atom_site_occupancy
_atom_site_symmetry_multiplicity
_atom_site_calc_flag
_atom_site_refinement_flags
Cd1 Cd 0.5000 -0.2500 -1.15665(11) 0.0537(7) Uani 1 2 d S
W1 W -0.04016(4) 0.10912(4) -0.48330(4) 0.0454(3) Uani 1 1 d .
W2 W -0.03043(4) 0.06589(4) -0.59246(4) 0.0542(4) Uani 1 1 d .
W3 W 0.27440(6) -0.15846(5) -0.81975(5) 0.0881(7) Uani 1 1 d .
W4 W 0.34479(6) -0.25197(5) -0.81888(5) 0.0780(5) Uani 1 1 d .
O1 O 0.3576(4) -0.2933(4) -0.7713(4) 0.013(2) Uiso 1 1 d .
O2 O 0.2906(13) -0.2265(13) -0.7746(13) 0.055(10) Uiso 0.50 1 d P
O3 O 0.2869(8) -0.1162(7) -0.8525(8) 0.078(7) Uani 1 1 d .
O4 O -0.0243(7) 0.0929(6) -0.4259(7) 0.062(6) Uani 1 1 d .
O5 O -0.0444(7) 0.0969(7) -0.6359(6) 0.061(5) Uani 1 1 d .
O6 O -0.0494(7) 0.0989(11) -0.5451(7) 0.098(10) Uani 1 1 d .
O7 O -0.0779(7) 0.0282(7) -0.5875(11) 0.096(10) Uani 1 1 d .
O8 O 0.0017(7) 0.0191(7) -0.6182(11) 0.099(10) Uani 1 1 d .
O9 O -0.0597(9) 0.1596(7) -0.4764(10) 0.094(9) Uani 1 1 d .
O10 O 0.3145(14) -0.1495(8) -0.7732(10) 0.147(17) Uani 1 1 d .
O11 O 0.3631(14) -0.2180(8) -0.7690(11) 0.151(17) Uani 1 1 d .
O12 O 0.3130(13) -0.2009(8) -0.8401(13) 0.150(17) Uani 1 1 d .
O13 O -0.0019(10) 0.0491(10) -0.5161(10) 0.033(7) Uiso 0.50 1 d P
O14 O 0.0277(10) -0.0277(10) -0.5277(10) 0.037(13) Uani 0.50 3 d SP
O15 O 0.3897(9) -0.2518(14) -0.8513(10) 0.145(16) Uani 1 1 d .
O16 O 0.2256(10) -0.2256(10) -0.7256(10) 0.028(11) Uiso 0.50 3 d SP
N1 N 0.3953(7) -0.3095(7) -1.0746(8) 0.047(5) Uani 1 1 d .
N2 N 0.4474(7) -0.2703(7) -1.1060(7) 0.045(5) Uani 1 1 d .
N3 N 0.4035(9) -0.2738(9) -1.0473(8) 0.060(6) Uani 1 1 d .
N4 N 0.3251(6) -0.4365(6) -1.1181(7) 0.039(5) Uani 1 1 d .
N5 N 0.2939(8) -0.4682(10) -1.1156(10) 0.070(8) Uani 1 1 d .
N6 N 0.3580(8) -0.3732(7) -1.0947(7) 0.049(5) Uani 1 1 d .
N7 N 0.3302(9) -0.4754(8) -1.1779(8) 0.061(7) Uani 1 1 d .
C1 C 0.4231(9) -0.3052(8) -1.1092(8) 0.050(7) Uani 1 1 d D
H1A H 0.4245 -0.3250 -1.1325 0.060 Uiso 1 1 calc R
C2 C 0.3312(9) -0.4068(9) -1.0848(9) 0.047(6) Uani 1 1 d .
C3 C 0.3091(10) -0.4101(10) -1.0438(10) 0.058(7) Uani 1 1 d .
H3A H 0.2900 -0.4334 -1.0382 0.069 Uiso 1 1 calc R
C4 C 0.3641(9) -0.3421(9) -1.0630(9) 0.050(7) Uani 1 1 d .
C5 C 0.2986(10) -0.4917(10) -1.1522(11) 0.066(9) Uani 1 1 d D
H5A H 0.2819 -0.5164 -1.1591 0.079 Uiso 1 1 calc R
C6 C 0.3441(10) -0.3427(12) -1.0227(10) 0.061(8) Uani 1 1 d .
H6A H 0.3485 -0.3202 -1.0023 0.074 Uiso 1 1 calc R
C7 C 0.4333(13) -0.2521(10) -1.0666(11) 0.079(10) Uani 1 1 d D
C8 C 0.3164(12) -0.3791(12) -1.0133(11) 0.072(9) Uani 1 1 d .
H8A H 0.3032 -0.3815 -0.9858 0.087 Uiso 1 1 calc R
C9 C 0.3455(8) -0.4414(8) -1.1555(8) 0.047(7) Uani 1 1 d D
H9A H 0.3680 -0.4232 -1.1652 0.056 Uiso 1 1 calc R
H7A H 0.4407 -0.2301 -1.0502 0.056 Uiso 1 1 d R
P1 P 0.0000 0.0000 -0.5000 0.033(3) Uani 1 6 d S
P2 P 0.2500 -0.2500 -0.7500 0.062(6) Uani 1 6 d S
O1W O 0.4471(11) -0.2663(11) -1.2147(11) 0.119(11) Uiso 1 1 d .

loop_
_atom_site_aniso_label
_atom_site_aniso_U_11
_atom_site_aniso_U_22
_atom_site_aniso_U_33
_atom_site_aniso_U_23
_atom_site_aniso_U_13
_atom_site_aniso_U_12
Cd1 0.0485(16) 0.0508(16) 0.0618(18) 0.000 0.000 -0.0111(13)
W1 0.0448(6) 0.0446(6) 0.0467(6) 0.0013(5) -0.0022(5) 0.0002(5)
W2 0.0446(6) 0.0639(8) 0.0542(7) 0.0303(6) -0.0122(5) -0.0084(5)
W3 0.1150(13) 0.0798(10) 0.0697(9) 0.0485(8) -0.0528(9) -0.0649(10)
W4 0.0889(11) 0.0667(9) 0.0785(10) 0.0250(8) -0.0346(8) -0.0295(8)
O3 0.078(15) 0.061(13) 0.094(17) 0.050(13) -0.006(13) -0.013(12)
O4 0.074(14) 0.034(10) 0.077(14) 0.016(9) -0.013(11) -0.016(9)
O5 0.083(15) 0.062(13) 0.038(10) 0.022(9) -0.003(10) 0.014(11)
O6 0.054(13) 0.21(3) 0.035(11) -0.014(15) 0.003(10) -0.041(17)
O7 0.047(12) 0.046(12) 0.20(3) 0.050(16) 0.015(15) 0.004(10)
O8 0.045(12) 0.040(11) 0.21(3) 0.030(16) 0.016(16) 0.005(10)
O9 0.097(19) 0.042(12) 0.14(2) -0.006(14) -0.054(18) 0.001(12)
O10 0.28(4) 0.038(13) 0.13(2) 0.020(14) -0.13(3) -0.043(19)
O11 0.25(4) 0.047(14) 0.16(3) -0.027(16) -0.15(3) 0.00(2)
O12 0.20(4) 0.043(14) 0.20(4) 0.022(18) -0.15(3) 0.016(18)
O14 0.037(13) 0.037(13) 0.037(13) -0.002(14) 0.002(14) 0.002(14)
O15 0.067(16) 0.26(4) 0.11(2) 0.11(3) -0.006(16) -0.08(2)
N1 0.048(13) 0.036(11) 0.057(14) 0.012(10) 0.003(11) 0.011(10)
N2 0.043(12) 0.035(11) 0.056(13) 0.007(10) 0.012(10) -0.010(9)
N3 0.064(16) 0.058(15) 0.057(15) -0.012(13) 0.002(13) 0.015(13)
N4 0.033(10) 0.035(11) 0.050(13) 0.009(9) 0.001(9) -0.007(9)
N5 0.046(14) 0.09(2) 0.076(19) 0.021(16) 0.011(13) -0.025(14)
N6 0.060(14) 0.039(12) 0.047(13) -0.002(10) -0.016(11) 0.005(11)
N7 0.066(16) 0.057(15) 0.059(15) 0.003(13) -0.017(13) -0.009(13)
C1 0.053(16) 0.058(17) 0.038(14) -0.016(13) 0.012(12) 0.002(14)
C2 0.047(15) 0.048(15) 0.048(15) 0.010(12) 0.024(12) -0.002(12)
C3 0.053(17) 0.061(19) 0.059(18) 0.004(15) -0.004(14) 0.006(14)
C4 0.038(14) 0.057(17) 0.056(17) 0.001(14) -0.012(12) 0.025(13)
C5 0.058(18) 0.07(2) 0.07(2) -0.002(17) 0.016(16) -0.042(17)
C6 0.059(18) 0.08(2) 0.044(16) -0.010(15) -0.004(14) 0.017(17)
C7 0.10(3) 0.055(19) 0.08(2) -0.020(19) 0.02(2) 0.00(2)
C8 0.08(2) 0.08(2) 0.06(2) -0.004(17) 0.011(17) -0.008(19)
C9 0.050(15) 0.062(17) 0.028(12) 0.018(12) 0.008(11) 0.012(13)
P1 0.033(3) 0.033(3) 0.033(3) 0.008(4) -0.008(4) -0.008(4)
P2 0.062(6) 0.062(6) 0.062(6) 0.044(8) -0.044(8) -0.044(8)

loop_
_atom_type_symbol
_atom_type_description
_atom_type_scat_dispersion_real
_atom_type_scat_dispersion_imag
_atom_type_scat_source
C C 0.0033 0.0016 'International Tables Vol C Tables 4.2.6.8 and 6.1.1.4'
H H 0.0000 0.0000 'International Tables Vol C Tables 4.2.6.8 and 6.1.1.4'
N N 0.0061 0.0033 'International Tables Vol C Tables 4.2.6.8 and 6.1.1.4'
O O 0.0106 0.0060 'International Tables Vol C Tables 4.2.6.8 and 6.1.1.4'
Cd Cd -0.8075 1.2024 'International Tables Vol C Tables 4.2.6.8 and 6.1.1.4'
W W -0.8490 6.8722 'International Tables Vol C Tables 4.2.6.8 and 6.1.1.4'
P P 0.1023 0.0942 'International Tables Vol C Tables 4.2.6.8 and 6.1.1.4'

loop_
_geom_angle_atom_site_label_1
_geom_angle_atom_site_label_2
_geom_angle_atom_site_label_3
_geom_angle
_geom_angle_site_symmetry_1
_geom_angle_site_symmetry_3
N2 Cd1 N2 96.1(11) 14_544 .
N2 Cd1 N7 98.2(8) 14_544 34_644
N2 Cd1 N7 94.8(8) . 34_644
N2 Cd1 N7 94.8(8) 14_544 47_563
N2 Cd1 N7 98.2(8) . 47_563
N7 Cd1 N7 160.5(13) 34_644 47_563
N2 Cd1 O1W 174.7(10) 14_544 .
N2 Cd1 O1W 88.4(10) . .
N7 Cd1 O1W 84.1(10) 34_644 .
N7 Cd1 O1W 81.8(10) 47_563 .
N2 Cd1 O1W 88.4(10) 14_544 14_544
N2 Cd1 O1W 174.7(10) . 14_544
N7 Cd1 O1W 81.8(10) 34_644 14_544
N7 Cd1 O1W 84.1(10) 47_563 14_544
O1W Cd1 O1W 87.2(16) . 14_544
O9 W1 O4 102.5(12) . .
O9 W1 O8 103.8(14) . 34
O4 W1 O8 91.0(10) . 34
O9 W1 O6 102.7(14) . .
O4 W1 O6 154.6(12) . .
O8 W1 O6 85.8(9) 34 .
O9 W1 O4 101.3(12) . 10_554
O4 W1 O4 87.6(12) . 10_554
O8 W1 O4 154.5(12) 34 10_554
O6 W1 O4 84.6(9) . 10_554
O9 W1 O13 159.5(13) . .
O4 W1 O13 93.6(10) . .
O8 W1 O13 62.8(12) 34 .
O6 W1 O13 62.6(12) . .
O4 W1 O13 91.9(10) 10_554 .
O9 W1 O14 160.6(15) . 25_554
O4 W1 O14 65.3(9) . 25_554
O8 W1 O14 91.8(13) 34 25_554
O6 W1 O14 89.6(13) . 25_554
O4 W1 O14 64.6(9) 10_554 25_554
O13 W1 O14 39.8(12) . 25_554
O5 W2 O6 103.2(12) . .
O5 W2 O7 102.5(12) . .
O6 W2 O7 91.7(12) . .
O5 W2 O8 103.2(12) . .
O6 W2 O8 152.9(13) . .
O7 W2 O8 88.3(10) . .
O5 W2 O7 102.7(11) . 34
O6 W2 O7 85.7(10) . 34
O7 W2 O7 154.6(17) . 34
O8 W2 O7 82.9(12) . 34
O5 W2 O13 158.2(10) . 31_655
O6 W2 O13 95.3(12) . 31_655
O7 W2 O13 65.1(10) . 31_655
O8 W2 O13 60.3(11) . 31_655
O7 W2 O13 89.9(12) 34 31_655
O5 W2 O13 157.3(10) . .
O6 W2 O13 60.1(11) . .
O7 W2 O13 93.9(12) . .
O8 W2 O13 92.9(12) . .
O7 W2 O13 63.0(10) 34 .
O13 W2 O13 44.5(12) 31_655 .
O3 W3 O12 101.1(15) . .
O3 W3 O11 104.9(15) . 43_644
O12 W3 O11 153.9(17) . 43_644
O3 W3 O10 100.9(12) . .
O12 W3 O10 86.6(15) . .
O11 W3 O10 86.9(17) 43_644 .
O3 W3 O10 102.2(12) . 43_644
O12 W3 O10 91.0(16) . 43_644
O11 W3 O10 85.1(14) 43_644 43_644
O10 W3 O10 156.8(17) . 43_644
O3 W3 O2 155.3(12) . .
O12 W3 O2 59.2(14) . .
O11 W3 O2 95.2(15) 43_644 .
O10 W3 O2 65.5(11) . .
O10 W3 O2 93.5(14) 43_644 .
O15 W4 O11 103.1(19) . .
O15 W4 O12 102.0(19) . .
O11 W4 O12 88.6(12) . .
O15 W4 O1 105.9(11) . .
O11 W4 O1 72.8(9) . .
O12 W4 O1 149.3(14) . .
O15 W4 O1 106.5(11) . 10_554
O11 W4 O1 146.3(13) . 10_554
O12 W4 O1 70.0(9) . 10_554
O1 W4 O1 113.2(6) . 10_554
O15 W4 O2 159.5(18) . .
O11 W4 O2 63.7(17) . .
O12 W4 O2 63.9(17) . .
O1 W4 O2 85.7(10) . .
O1 W4 O2 83.3(10) 10_554 .
W4 O1 W4 126.1(6) . 7_454
O16 O2 P2 48(2) 37_543 .
O16 O2 W4 85(2) 37_543 .
P2 O2 W4 133(2) . .
O16 O2 W3 136(2) 37_543 .
P2 O2 W3 117.7(19) . .
W4 O2 W3 95.7(14) . .
W1 O4 W1 139.3(11) . 7_454
W2 O6 W1 143.4(18) . .
W2 O7 W2 140.5(13) . 31_655
W1 O8 W2 141.8(17) 31_655 .
W3 O10 W3 140.9(13) . 46_544
W3 O11 W4 142(2) 46_544 .
W3 O12 W4 140(2) . .
P1 O13 O14 53.2(19) . 25_554
P1 O13 W1 128.0(16) . .
O14 O13 W1 74.8(19) 25_554 .
P1 O13 W2 121.8(16) . 34
O14 O13 W2 137.2(16) 25_554 34
W1 O13 W2 94.1(10) . 34
P1 O13 W2 119.3(15) . .
O14 O13 W2 130.3(16) 25_554 .
W1 O13 W2 93.6(10) . .
W2 O13 W2 90.9(10) 34 .
P1 O14 O13 59.8(19) . 34
P1 O14 O13 59.8(19) . 31_655
O13 O14 O13 97(3) 34 31_655
P1 O14 O13 59.8(19) . 25_554
O13 O14 O13 97(3) 34 25_554
O13 O14 O13 97(3) 31_655 25_554
P1 O14 W1 125.2(10) . 31_655
O13 O14 W1 128.9(11) 34 31_655
O13 O14 W1 65.4(12) 31_655 31_655
O13 O14 W1 131.1(11) 25_554 31_655
P1 O14 W1 125.2(10) . 34
O13 O14 W1 65.4(12) 34 34
O13 O14 W1 131.1(11) 31_655 34
O13 O14 W1 128.9(11) 25_554 34
W1 O14 W1 90.1(14) 31_655 34
P1 O14 W1 125.2(10) . 25_554
O13 O14 W1 131.1(11) 34 25_554
O13 O14 W1 128.9(11) 31_655 25_554
O13 O14 W1 65.4(12) 25_554 25_554
W1 O14 W1 90.1(14) 31_655 25_554
W1 O14 W1 90.1(14) 34 25_554
P2 O16 O2 69(2) . 46_544
P2 O16 O2 69(2) . 37_543
O2 O16 O2 108(3) 46_544 37_543
P2 O16 O2 69(2) . 43_644
O2 O16 O2 108(3) 46_544 43_644
O2 O16 O2 108(3) 37_543 43_644
C1 N1 N3 106(2) . .
C1 N1 C4 133(2) . .
N3 N1 C4 121(2) . .
C1 N2 C7 102(2) . .
C1 N2 Cd1 124.3(17) . .
C7 N2 Cd1 133.3(19) . .
C7 N3 N1 105(2) . .
C9 N4 N5 107(2) . .
C9 N4 C2 131(2) . .
N5 N4 C2 122(2) . .
C5 N5 N4 105(2) . .
C2 N6 C4 117(2) . .
C9 N7 C5 104(2) . .
C9 N7 Cd1 132.1(19) . 31_744
C5 N7 Cd1 123(2) . 31_744
N2 C1 N1 112(2) . .
N2 C1 H1A 124.0 . .
N1 C1 H1A 124.0 . .
N6 C2 N4 115(2) . .
N6 C2 C3 123(3) . .
N4 C2 C3 122(2) . .
C8 C3 C2 119(3) . .
C8 C3 H3A 120.7 . .
C2 C3 H3A 120.7 . .
N6 C4 C6 124(3) . .
N6 C4 N1 114(2) . .
C6 C4 N1 122(3) . .
N5 C5 N7 112(2) . .
N5 C5 H5A 124.2 . .
N7 C5 H5A 124.2 . .
C4 C6 C8 117(3) . .
C4 C6 H6A 121.5 . .
C8 C6 H6A 121.5 . .
N3 C7 N2 115(2) . .
N3 C7 H7A 108.6 . .
N2 C7 H7A 136.7 . .
C3 C8 C6 120(3) . .
C3 C8 H8A 119.8 . .
C6 C8 H8A 119.8 . .
N4 C9 N7 112(2) . .
N4 C9 H9A 124.1 . .
N7 C9 H9A 124.1 . .
O14 P1 O14 180(4) 25_554 .
O14 P1 O13 113.0(11) 25_554 31_655
O14 P1 O13 67.0(11) . 31_655
O14 P1 O13 67.0(11) 25_554 7_454
O14 P1 O13 113.0(11) . 7_454
O13 P1 O13 180.000(5) 31_655 7_454
O14 P1 O13 113.0(11) 25_554 34
O14 P1 O13 67.0(11) . 34
O13 P1 O13 105.7(12) 31_655 34
O13 P1 O13 74.3(12) 7_454 34
O14 P1 O13 67.0(11) 25_554 10_554
O14 P1 O13 113.0(11) . 10_554
O13 P1 O13 74.3(12) 31_655 10_554
O13 P1 O13 105.7(12) 7_454 10_554
O13 P1 O13 180(2) 34 10_554
O14 P1 O13 113.0(11) 25_554 25_554
O14 P1 O13 67.0(11) . 25_554
O13 P1 O13 105.7(12) 31_655 25_554
O13 P1 O13 74.3(12) 7_454 25_554
O13 P1 O13 105.7(12) 34 25_554
O13 P1 O13 74.3(12) 10_554 25_554
O14 P1 O13 67.0(11) 25_554 .
O14 P1 O13 113.0(11) . .
O13 P1 O13 74.3(12) 31_655 .
O13 P1 O13 105.7(12) 7_454 .
O13 P1 O13 74.3(12) 34 .
O13 P1 O13 105.7(12) 10_554 .
O13 P1 O13 180.0(7) 25_554 .
O16 P2 O16 180(2) . 37_543
O16 P2 O2 63.0(14) . 46_544
O16 P2 O2 117.0(14) 37_543 46_544
O16 P2 O2 117.0(14) . 10_554
O16 P2 O2 63.0(14) 37_543 10_554
O2 P2 O2 180.000(11) 46_544 10_554
O16 P2 O2 63.0(14) . 37_543
O16 P2 O2 117.0(14) 37_543 37_543
O2 P2 O2 101.0(17) 46_544 37_543
O2 P2 O2 79.0(17) 10_554 37_543
O16 P2 O2 63.0(14) . 43_644
O16 P2 O2 117.0(14) 37_543 43_644
O2 P2 O2 101.0(17) 46_544 43_644
O2 P2 O2 79.0(17) 10_554 43_644
O2 P2 O2 101.0(17) 37_543 43_644
O16 P2 O2 117.0(14) . 7_454
O16 P2 O2 63.0(14) 37_543 7_454
O2 P2 O2 79.0(17) 46_544 7_454
O2 P2 O2 101.0(17) 10_554 7_454
O2 P2 O2 79.0(17) 37_543 7_454
O2 P2 O2 180(2) 43_644 7_454
O16 P2 O2 117.0(14) . .
O16 P2 O2 63.0(14) 37_543 .
O2 P2 O2 79.0(17) 46_544 .
O2 P2 O2 101.0(17) 10_554 .
O2 P2 O2 180(2) 37_543 .
O2 P2 O2 79.0(17) 43_644 .
O2 P2 O2 101.0(17) 7_454 .

loop_
_geom_bond_atom_site_label_1
_geom_bond_atom_site_label_2
_geom_bond_distance
_geom_bond_site_symmetry_2
Cd1 N2 2.30(2) 14_544
Cd1 N2 2.30(2) .
Cd1 N7 2.35(3) 34_644
Cd1 N7 2.35(3) 47_563
Cd1 O1W 2.44(3) .
Cd1 O1W 2.44(3) 14_544
W1 O9 1.66(2) .
W1 O4 1.87(2) .
W1 O8 1.88(2) 34
W1 O6 1.92(2) .
W1 O4 1.938(18) 10_554
W1 O13 2.38(3) .
W1 O14 2.52(3) 25_554
W2 O5 1.676(17) .
W2 O6 1.85(3) .
W2 O7 1.85(2) .
W2 O8 1.89(2) .
W2 O7 1.95(2) 34
W2 O13 2.48(3) 31_655
W2 O13 2.53(3) .
W3 O3 1.667(18) .
W3 O12 1.85(4) .
W3 O11 1.87(4) 43_644
W3 O10 1.89(3) .
W3 O10 1.91(2) 43_644
W3 O2 2.53(4) .
W4 O15 1.68(3) .
W4 O11 1.91(2) .
W4 O12 1.94(2) .
W4 O1 1.954(11) .
W4 O1 2.043(11) 10_554
W4 O2 2.26(4) .
O1 W4 2.043(11) 7_454
O2 O16 1.54(4) 37_543
O2 P2 1.61(4) .
O4 W1 1.938(18) 7_454
O7 W2 1.95(2) 31_655
O8 W1 1.88(2) 31_655
O10 W3 1.91(2) 46_544
O11 W3 1.87(4) 46_544
O13 P1 1.57(3) .
O13 O14 1.67(4) 25_554
O13 W2 2.48(3) 34
O14 P1 1.46(5) .
O14 O13 1.67(4) 34
O14 O13 1.67(4) 31_655
O14 O13 1.67(4) 25_554
O14 W1 2.52(3) 31_655
O14 W1 2.52(3) 34
O14 W1 2.52(3) 25_554
O16 P2 1.28(5) .
O16 O2 1.54(4) 46_544
O16 O2 1.54(4) 37_543
O16 O2 1.54(4) 43_644
N1 C1 1.36(3) .
N1 N3 1.39(3) .
N1 C4 1.41(4) .
N2 C1 1.30(3) .
N2 C7 1.39(4) .
N3 C7 1.26(4) .
N4 C9 1.30(3) .
N4 N5 1.35(3) .
N4 C2 1.37(3) .
N5 C5 1.33(4) .
N6 C2 1.34(3) .
N6 C4 1.36(3) .
N7 C9 1.32(3) .
N7 C5 1.33(4) .
N7 Cd1 2.35(3) 31_744
C1 H1A 0.9300 .
C2 C3 1.42(4) .
C3 C8 1.34(4) .
C3 H3A 0.9300 .
C4 C6 1.37(4) .
C5 H5A 0.9300 .
C6 C8 1.42(5) .
C6 H6A 0.9300 .
C7 H7A 0.8638 .
C8 H8A 0.9300 .
C9 H9A 0.9300 .
P1 O14 1.46(5) 25_554
P1 O13 1.57(3) 31_655
P1 O13 1.57(3) 7_454
P1 O13 1.57(3) 34
P1 O13 1.57(3) 10_554
P1 O13 1.57(3) 25_554
P2 O16 1.28(5) 37_543
P2 O2 1.61(4) 46_544
P2 O2 1.61(4) 10_554
P2 O2 1.61(4) 37_543
P2 O2 1.61(4) 43_644
P2 O2 1.61(4) 7_454
